data_7151115
loop_
_publ_author_name
'Nikitin, Kirill'
'M\"uller-Bunz, Helge'
'Ortin, Yannick'
'McGlinchey, Michael J.'

_publ_section_title
;
 Joining the rings: the preparation of 2- and 3-indenyl-triptycenes,
 and curious related processes.
;
_journal_issue 12
_journal_name_full 'Organic &amp; biomolecular chemistry'
_journal_page_first 1952
_journal_page_last 1960
_journal_paper_doi 10.1039/b703437g
_journal_volume 5
_journal_year 2007
_chemical_formula_sum 'C29 H20'
_chemical_formula_weight 368.45
_chemical_name_systematic
;
?
;
_space_group_IT_number 14
_symmetry_cell_setting monoclinic
_symmetry_space_group_name_Hall '-P 2ybc'
_symmetry_space_group_name_H-M 'P 1 21/c 1'
_atom_sites_solution_hydrogens difmap
_atom_sites_solution_primary direct
_atom_sites_solution_secondary difmap
_audit_creation_method SHELXL-97
_cell_angle_alpha 90.00
_cell_angle_beta 100.741(2)
_cell_angle_gamma 90.00
_cell_formula_units_Z 4
_cell_length_a 11.2911(8)
_cell_length_b 8.3652(6)
_cell_length_c 20.6135(15)
_cell_measurement_reflns_used 8254
_cell_measurement_temperature 100(2)
_cell_measurement_theta_max 31.83
_cell_measurement_theta_min 2.46
_cell_volume 1912.9(2)
_computing_cell_refinement 'Bruker SMART'
_computing_data_collection 'Bruker SMART'
_computing_data_reduction 'Bruker SAINT'
_computing_molecular_graphics 'Bruker SHELXTL'
_computing_publication_material 'Bruker SHELXTL'
_computing_structure_refinement 'SHELXL-97 (Sheldrick, 1997)'
_computing_structure_solution 'SHELXS-97 (Sheldrick, 1990)'
_diffrn_ambient_temperature 100(2)
_diffrn_measured_fraction_theta_full 0.988
_diffrn_measured_fraction_theta_max 0.988
_diffrn_measurement_device_type 'CCD area detector'
_diffrn_measurement_method 'phi and omega scans'
_diffrn_radiation_monochromator graphite
_diffrn_radiation_source 'fine-focus sealed tube'
_diffrn_radiation_type MoK\a
_diffrn_radiation_wavelength 0.71073
_diffrn_reflns_av_R_equivalents 0.0233
_diffrn_reflns_av_sigmaI/netI 0.0221
_diffrn_reflns_limit_h_max 15
_diffrn_reflns_limit_h_min -15
_diffrn_reflns_limit_k_max 11
_diffrn_reflns_limit_k_min -11
_diffrn_reflns_limit_l_max 29
_diffrn_reflns_limit_l_min -28
_diffrn_reflns_number 20201
_diffrn_reflns_theta_full 30.00
_diffrn_reflns_theta_max 30.00
_diffrn_reflns_theta_min 1.84
_exptl_absorpt_coefficient_mu 0.072
_exptl_absorpt_correction_T_max 0.9716
_exptl_absorpt_correction_T_min 0.8531
_exptl_absorpt_correction_type multi-scan
_exptl_absorpt_process_details SADABS
_exptl_crystal_colour yellow
_exptl_crystal_density_diffrn 1.279
_exptl_crystal_density_method 'not measured'
_exptl_crystal_description block
_exptl_crystal_F_000 776
_exptl_crystal_size_max 0.50
_exptl_crystal_size_mid 0.40
_exptl_crystal_size_min 0.40
_refine_diff_density_max 0.557
_refine_diff_density_min -0.192
_refine_diff_density_rms 0.071
_refine_ls_extinction_method none
_refine_ls_goodness_of_fit_ref 1.046
_refine_ls_hydrogen_treatment refall
_refine_ls_matrix_type full
_refine_ls_number_parameters 342
_refine_ls_number_reflns 5519
_refine_ls_number_restraints 0
_refine_ls_restrained_S_all 1.046
_refine_ls_R_factor_all 0.0584
_refine_ls_R_factor_gt 0.0524
_refine_ls_shift/su_max 0.001
_refine_ls_shift/su_mean 0.000
_refine_ls_structure_factor_coef Fsqd
_refine_ls_weighting_details 'calc w=1/[\s^2^(Fo^2^)+(0.0894P)^2^+0.4559P] where P=(Fo^2^+2Fc^2^)/3'
_refine_ls_weighting_scheme calc
_refine_ls_wR_factor_gt 0.1317
_refine_ls_wR_factor_ref 0.1379
_reflns_number_gt 4817
_reflns_number_total 5519
_reflns_threshold_expression >2sigma(I)
_cod_data_source_file b703437g.txt
_cod_data_source_block mjm132
_cod_depositor_comments
;
The following automatic conversions were performed:
'_symmetry_cell_setting' value 'Monoclinic' changed to 'monoclinic'
according to '/home/saulius/struct/CIF-dictionaries/cif_core.dic'
dictionary named 'cif_core.dic' version 2.4.1 from 2010-06-29.

Automatic conversion script
Id: cif_fix_enum 1527 2010-12-29 10:47:43Z saulius 
;
_cod_original_sg_symbol_H-M P2(1)/c
_cod_database_code 7151115

loop_
_symmetry_equiv_pos_as_xyz
'x, y, z'
'-x, y+1/2, -z+1/2'
'-x, -y, -z'
'x, -y-1/2, z-1/2'

loop_
_atom_site_label
_atom_site_type_symbol
_atom_site_fract_x
_atom_site_fract_y
_atom_site_fract_z
_atom_site_U_iso_or_equiv
_atom_site_adp_type
_atom_site_occupancy
_atom_site_symmetry_multiplicity
_atom_site_calc_flag
_atom_site_refinement_flags
_atom_site_disorder_assembly
_atom_site_disorder_group
C1 C 0.38219(9) 0.09024(12) 0.12696(5) 0.01591(19) Uani 1 1 d . . .
H1 H 0.3184(13) 0.0121(18) 0.1294(7) 0.021(3) Uiso 1 1 d . . .
C2 C 0.46806(10) 0.05926(13) 0.09070(5) 0.0190(2) Uani 1 1 d . . .
H2 H 0.4644(15) -0.044(2) 0.0654(8) 0.034(4) Uiso 1 1 d . . .
C3 C 0.56766(10) 0.16908(13) 0.08941(5) 0.0207(2) Uani 1 1 d . . .
H3 H 0.6337(14) 0.1322(19) 0.0663(7) 0.027(4) Uiso 1 1 d . . .
C4 C 0.57436(9) 0.31331(13) 0.11876(5) 0.0184(2) Uani 1 1 d . . .
H4 H 0.6411(14) 0.3851(18) 0.1177(7) 0.025(4) Uiso 1 1 d . . .
C4A C 0.47642(9) 0.36828(11) 0.15290(5) 0.01407(18) Uani 1 1 d . . .
C4B C 0.39395(9) 0.50572(12) 0.12124(5) 0.01451(19) Uani 1 1 d . . .
C5 C 0.36876(9) 0.56641(12) 0.05811(5) 0.0177(2) Uani 1 1 d . . .
H5 H 0.4135(13) 0.5282(17) 0.0232(7) 0.021(3) Uiso 1 1 d . . .
C6 C 0.27677(10) 0.68141(13) 0.04352(5) 0.0205(2) Uani 1 1 d . . .
H6 H 0.2543(14) 0.7239(18) -0.0026(8) 0.026(4) Uiso 1 1 d . . .
C7 C 0.21452(10) 0.73412(13) 0.09126(5) 0.0199(2) Uani 1 1 d . . .
H7 H 0.1524(14) 0.8166(19) 0.0813(8) 0.028(4) Uiso 1 1 d . . .
C8 C 0.24146(9) 0.67340(12) 0.15584(5) 0.0179(2) Uani 1 1 d . . .
H8 H 0.1983(13) 0.7135(17) 0.1914(7) 0.019(3) Uiso 1 1 d . . .
C8A C 0.33055(9) 0.55880(11) 0.16970(5) 0.01484(19) Uani 1 1 d . . .
C9 C 0.37324(9) 0.45649(12) 0.23066(5) 0.01475(19) Uani 1 1 d . . .
H9 H 0.3544(12) 0.5018(17) 0.2730(7) 0.018(3) Uiso 1 1 d . . .
C10 C 0.32391(9) 0.28864(11) 0.20938(5) 0.01352(19) Uani 1 1 d . . .
C10A C 0.38748(9) 0.23663(11) 0.16364(5) 0.01353(18) Uani 1 1 d . . .
C11 C 0.50741(9) 0.43383(12) 0.22462(5) 0.01610(19) Uani 1 1 d . . .
H11A H 0.5518(13) 0.3526(18) 0.2566(7) 0.023(3) Uiso 1 1 d . . .
H11B H 0.5540(13) 0.5343(19) 0.2288(7) 0.023(4) Uiso 1 1 d . . .
C12 C 0.30803(9) 0.22893(12) 0.34754(5) 0.0165(2) Uani 1 1 d . . .
H12 H 0.3804(13) 0.2752(17) 0.3374(7) 0.018(3) Uiso 1 1 d . . .
C13 C 0.29731(10) 0.20807(13) 0.41204(5) 0.0204(2) Uani 1 1 d . . .
H13 H 0.3630(15) 0.242(2) 0.4478(8) 0.031(4) Uiso 1 1 d . . .
C14 C 0.19268(11) 0.13538(14) 0.42815(5) 0.0232(2) Uani 1 1 d . . .
H14 H 0.1871(15) 0.121(2) 0.4746(8) 0.037(4) Uiso 1 1 d . . .
C15 C 0.10296(11) 0.08252(14) 0.37954(6) 0.0229(2) Uani 1 1 d . . .
H15 H 0.0316(14) 0.0282(19) 0.3901(8) 0.028(4) Uiso 1 1 d . . .
C15A C 0.10905(9) 0.10503(12) 0.31143(5) 0.0181(2) Uani 1 1 d . . .
C16 C 0.01696(10) 0.05239(13) 0.26126(6) 0.0209(2) Uani 1 1 d . . .
H16 H -0.0543(15) -0.005(2) 0.2724(8) 0.032(4) Uiso 1 1 d . . .
C16A C 0.01899(9) 0.08345(12) 0.19508(5) 0.0183(2) Uani 1 1 d . . .
C17 C -0.07727(10) 0.03264(14) 0.14385(6) 0.0228(2) Uani 1 1 d . . .
H17 H -0.1416(15) -0.031(2) 0.1571(8) 0.036(4) Uiso 1 1 d . . .
C18 C -0.07779(10) 0.06893(14) 0.07956(6) 0.0230(2) Uani 1 1 d . . .
H18 H -0.1418(16) 0.028(2) 0.0437(8) 0.038(4) Uiso 1 1 d . . .
C19 C 0.01669(10) 0.16316(14) 0.06244(5) 0.0210(2) Uani 1 1 d . . .
H19 H 0.0101(15) 0.1941(19) 0.0144(8) 0.031(4) Uiso 1 1 d . . .
C20 C 0.11111(9) 0.21191(12) 0.10971(5) 0.0174(2) Uani 1 1 d . . .
H20 H 0.1731(14) 0.2780(17) 0.0967(7) 0.022(3) Uiso 1 1 d . . .
C20A C 0.11849(9) 0.16951(12) 0.17771(5) 0.01501(19) Uani 1 1 d . . .
C20B C 0.21747(9) 0.21323(11) 0.22763(5) 0.01375(19) Uani 1 1 d . . .
C20C C 0.21261(9) 0.18368(12) 0.29478(5) 0.01491(19) Uani 1 1 d . . .

loop_
_atom_site_aniso_label
_atom_site_aniso_U_11
_atom_site_aniso_U_22
_atom_site_aniso_U_33
_atom_site_aniso_U_23
_atom_site_aniso_U_13
_atom_site_aniso_U_12
C1 0.0177(5) 0.0143(4) 0.0153(4) -0.0001(3) 0.0020(3) -0.0008(3)
C2 0.0228(5) 0.0173(5) 0.0174(4) -0.0014(4) 0.0051(4) 0.0019(4)
C3 0.0210(5) 0.0223(5) 0.0209(5) 0.0016(4) 0.0092(4) 0.0027(4)
C4 0.0162(5) 0.0207(5) 0.0195(5) 0.0027(4) 0.0067(4) -0.0003(4)
C4A 0.0139(4) 0.0144(4) 0.0143(4) 0.0007(3) 0.0035(3) -0.0016(3)
C4B 0.0139(4) 0.0138(4) 0.0156(4) 0.0001(3) 0.0023(3) -0.0027(3)
C5 0.0186(5) 0.0186(5) 0.0160(4) 0.0014(4) 0.0034(3) -0.0028(4)
C6 0.0217(5) 0.0199(5) 0.0188(5) 0.0046(4) 0.0009(4) -0.0017(4)
C7 0.0184(5) 0.0158(4) 0.0240(5) 0.0020(4) 0.0004(4) -0.0004(4)
C8 0.0178(5) 0.0149(4) 0.0207(5) -0.0014(4) 0.0033(4) -0.0016(4)
C8A 0.0162(4) 0.0130(4) 0.0152(4) -0.0010(3) 0.0025(3) -0.0033(3)
C9 0.0167(4) 0.0140(4) 0.0137(4) -0.0010(3) 0.0031(3) -0.0022(3)
C10 0.0146(4) 0.0125(4) 0.0132(4) 0.0009(3) 0.0021(3) -0.0007(3)
C10A 0.0135(4) 0.0131(4) 0.0138(4) 0.0010(3) 0.0022(3) -0.0012(3)
C11 0.0156(4) 0.0172(4) 0.0149(4) -0.0005(3) 0.0011(3) -0.0030(3)
C12 0.0183(5) 0.0163(4) 0.0153(4) 0.0019(3) 0.0038(3) 0.0028(3)
C13 0.0237(5) 0.0218(5) 0.0158(5) 0.0023(4) 0.0044(4) 0.0065(4)
C14 0.0282(6) 0.0259(5) 0.0176(5) 0.0070(4) 0.0098(4) 0.0083(4)
C15 0.0234(5) 0.0252(5) 0.0229(5) 0.0076(4) 0.0117(4) 0.0028(4)
C15A 0.0182(5) 0.0181(5) 0.0196(5) 0.0038(4) 0.0074(4) 0.0016(4)
C16 0.0174(5) 0.0208(5) 0.0259(5) 0.0040(4) 0.0076(4) -0.0027(4)
C16A 0.0152(5) 0.0162(4) 0.0235(5) 0.0010(4) 0.0036(4) -0.0016(3)
C17 0.0164(5) 0.0206(5) 0.0305(6) 0.0000(4) 0.0020(4) -0.0044(4)
C18 0.0179(5) 0.0214(5) 0.0270(5) -0.0025(4) -0.0027(4) -0.0011(4)
C19 0.0191(5) 0.0225(5) 0.0198(5) -0.0002(4) -0.0005(4) 0.0014(4)
C20 0.0164(5) 0.0181(4) 0.0173(4) 0.0013(4) 0.0020(3) 0.0006(4)
C20A 0.0143(4) 0.0139(4) 0.0169(4) 0.0004(3) 0.0030(3) 0.0004(3)
C20B 0.0142(4) 0.0129(4) 0.0146(4) 0.0010(3) 0.0040(3) 0.0006(3)
C20C 0.0151(5) 0.0145(4) 0.0158(4) 0.0019(3) 0.0046(3) 0.0022(3)

loop_
_atom_type_symbol
_atom_type_description
_atom_type_scat_dispersion_real
_atom_type_scat_dispersion_imag
_atom_type_scat_source
C C 0.0033 0.0016 'International Tables Vol C Tables 4.2.6.8 and 6.1.1.4'
H H 0.0000 0.0000 'International Tables Vol C Tables 4.2.6.8 and 6.1.1.4'

loop_
_geom_angle_atom_site_label_1
_geom_angle_atom_site_label_2
_geom_angle_atom_site_label_3
_geom_angle
_geom_angle_site_symmetry_1
_geom_angle_site_symmetry_3
_geom_angle_publ_flag
C2 C1 C10A 119.35(9) . . ?
C2 C1 H1 120.5(8) . . ?
C10A C1 H1 120.1(8) . . ?
C1 C2 C3 121.60(10) . . ?
C1 C2 H2 119.0(9) . . ?
C3 C2 H2 119.3(9) . . ?
C4 C3 C2 122.43(10) . . ?
C4 C3 H3 120.2(9) . . ?
C2 C3 H3 117.3(9) . . ?
C3 C4 C4A 120.31(9) . . ?
C3 C4 H4 121.7(9) . . ?
C4A C4 H4 118.0(9) . . ?
C4 C4A C10A 114.21(8) . . ?
C4 C4A C4B 118.17(8) . . ?
C10A C4A C4B 103.64(7) . . ?
C4 C4A C11 120.18(8) . . ?
C10A C4A C11 98.82(7) . . ?
C4B C4A C11 98.64(7) . . ?
C5 C4B C8A 120.85(9) . . ?
C5 C4B C4A 132.51(9) . . ?
C8A C4B C4A 106.36(8) . . ?
C4B C5 C6 117.94(10) . . ?
C4B C5 H5 121.1(8) . . ?
C6 C5 H5 121.0(8) . . ?
C7 C6 C5 121.25(10) . . ?
C7 C6 H6 119.3(9) . . ?
C5 C6 H6 119.4(9) . . ?
C6 C7 C8 120.66(10) . . ?
C6 C7 H7 121.0(9) . . ?
C8 C7 H7 118.3(9) . . ?
C8A C8 C7 117.91(10) . . ?
C8A C8 H8 120.8(8) . . ?
C7 C8 H8 121.3(8) . . ?
C8 C8A C4B 121.37(9) . . ?
C8 C8A C9 131.88(9) . . ?
C4B C8A C9 106.52(8) . . ?
C8A C9 C10 103.58(7) . . ?
C8A C9 C11 99.54(8) . . ?
C10 C9 C11 99.89(8) . . ?
C8A C9 H9 114.7(8) . . ?
C10 C9 H9 117.6(8) . . ?
C11 C9 H9 118.7(8) . . ?
C10A C10 C20B 127.17(9) . . ?
C10A C10 C9 106.21(8) . . ?
C20B C10 C9 125.99(8) . . ?
C10 C10A C1 131.58(9) . . ?
C10 C10A C4A 108.36(8) . . ?
C1 C10A C4A 120.05(8) . . ?
C4A C11 C9 93.97(7) . . ?
C4A C11 H11A 112.3(8) . . ?
C9 C11 H11A 113.7(8) . . ?
C4A C11 H11B 113.9(8) . . ?
C9 C11 H11B 113.6(9) . . ?
H11A C11 H11B 108.9(12) . . ?
C13 C12 C20C 120.93(10) . . ?
C13 C12 H12 119.7(8) . . ?
C20C C12 H12 119.4(8) . . ?
C12 C13 C14 120.62(10) . . ?
C12 C13 H13 120.0(10) . . ?
C14 C13 H13 119.4(10) . . ?
C15 C14 C13 120.30(10) . . ?
C15 C14 H14 120.5(10) . . ?
C13 C14 H14 119.2(10) . . ?
C14 C15 C15A 121.00(10) . . ?
C14 C15 H15 121.1(9) . . ?
C15A C15 H15 117.9(9) . . ?
C16 C15A C15 121.38(10) . . ?
C16 C15A C20C 119.65(9) . . ?
C15 C15A C20C 118.97(10) . . ?
C16A C16 C15A 121.42(10) . . ?
C16A C16 H16 118.3(9) . . ?
C15A C16 H16 120.2(9) . . ?
C16 C16A C17 121.22(10) . . ?
C16 C16A C20A 119.64(9) . . ?
C17 C16A C20A 119.14(10) . . ?
C18 C17 C16A 121.20(10) . . ?
C18 C17 H17 121.7(10) . . ?
C16A C17 H17 117.1(10) . . ?
C17 C18 C19 119.91(10) . . ?
C17 C18 H18 121.2(10) . . ?
C19 C18 H18 118.9(10) . . ?
C20 C19 C18 120.67(10) . . ?
C20 C19 H19 121.8(9) . . ?
C18 C19 H19 117.5(9) . . ?
C19 C20 C20A 121.28(10) . . ?
C19 C20 H20 118.7(9) . . ?
C20A C20 H20 120.0(9) . . ?
C20B C20A C20 122.67(9) . . ?
C20B C20A C16A 119.73(9) . . ?
C20 C20A C16A 117.57(9) . . ?
C20C C20B C20A 119.65(9) . . ?
C20C C20B C10 120.54(9) . . ?
C20A C20B C10 119.81(8) . . ?
C20B C20C C12 122.36(9) . . ?
C20B C20C C15A 119.62(9) . . ?
C12 C20C C15A 118.02(9) . . ?

loop_
_geom_bond_atom_site_label_1
_geom_bond_atom_site_label_2
_geom_bond_distance
_geom_bond_site_symmetry_2
_geom_bond_publ_flag
C1 C2 1.3550(14) . ?
C1 C10A 1.4346(13) . ?
C1 H1 0.981(15) . ?
C2 C3 1.4562(15) . ?
C2 H2 1.009(17) . ?
C3 C4 1.3455(15) . ?
C3 H3 1.006(15) . ?
C4 C4A 1.4898(14) . ?
C4 H4 0.967(15) . ?
C4A C10A 1.5340(13) . ?
C4A C4B 1.5454(14) . ?
C4A C11 1.5544(13) . ?
C4B C5 1.3763(13) . ?
C4B C8A 1.4050(13) . ?
C5 C6 1.4066(15) . ?
C5 H5 1.005(14) . ?
C6 C7 1.3837(16) . ?
C6 H6 1.002(15) . ?
C7 C8 1.4041(15) . ?
C7 H7 0.978(16) . ?
C8 C8A 1.3804(14) . ?
C8 H8 1.011(14) . ?
C8A C9 1.5226(13) . ?
C9 C10 1.5437(13) . ?
C9 C11 1.5545(14) . ?
C9 H9 1.009(13) . ?
C10 C10A 1.3586(13) . ?
C10 C20B 1.4670(13) . ?
C11 H11A 1.013(15) . ?
C11 H11B 0.987(16) . ?
C12 C13 1.3684(14) . ?
C12 C20C 1.4320(14) . ?
C12 H12 0.962(15) . ?
C13 C14 1.4219(16) . ?
C13 H13 0.985(17) . ?
C14 C15 1.3592(17) . ?
C14 H14 0.979(17) . ?
C15 C15A 1.4308(14) . ?
C15 H15 0.985(16) . ?
C15A C16 1.3942(15) . ?
C15A C20C 1.4379(14) . ?
C16 C16A 1.3931(15) . ?
C16 H16 1.000(16) . ?
C16A C17 1.4316(15) . ?
C16A C20A 1.4348(14) . ?
C17 C18 1.3584(17) . ?
C17 H17 0.977(17) . ?
C18 C19 1.4228(16) . ?
C18 H18 0.996(17) . ?
C19 C20 1.3658(14) . ?
C19 H19 1.013(16) . ?
C20 C20A 1.4331(14) . ?
C20 H20 0.969(15) . ?
C20A C20B 1.4188(13) . ?
C20B C20C 1.4171(13) . ?

loop_
_geom_torsion_atom_site_label_1
_geom_torsion_atom_site_label_2
_geom_torsion_atom_site_label_3
_geom_torsion_atom_site_label_4
_geom_torsion
_geom_torsion_site_symmetry_1
_geom_torsion_site_symmetry_2
_geom_torsion_site_symmetry_3
_geom_torsion_site_symmetry_4
_geom_torsion_publ_flag
C10A C1 C2 C3 1.68(15) . . . . ?
C1 C2 C3 C4 -6.36(17) . . . . ?
C2 C3 C4 C4A -1.54(16) . . . . ?
C3 C4 C4A C10A 12.31(14) . . . . ?
C3 C4 C4A C4B -109.98(11) . . . . ?
C3 C4 C4A C11 129.45(11) . . . . ?
C4 C4A C4B C5 19.91(16) . . . . ?
C10A C4A C4B C5 -107.58(12) . . . . ?
C11 C4A C4B C5 151.08(11) . . . . ?
C4 C4A C4B C8A -166.30(9) . . . . ?
C10A C4A C4B C8A 66.21(9) . . . . ?
C11 C4A C4B C8A -35.13(9) . . . . ?
C8A C4B C5 C6 -0.78(15) . . . . ?
C4A C4B C5 C6 172.27(10) . . . . ?
C4B C5 C6 C7 0.99(16) . . . . ?
C5 C6 C7 C8 -0.22(16) . . . . ?
C6 C7 C8 C8A -0.74(15) . . . . ?
C7 C8 C8A C4B 0.95(15) . . . . ?
C7 C8 C8A C9 -172.71(10) . . . . ?
C5 C4B C8A C8 -0.18(15) . . . . ?
C4A C4B C8A C8 -174.85(9) . . . . ?
C5 C4B C8A C9 174.90(9) . . . . ?
C4A C4B C8A C9 0.23(10) . . . . ?
C8 C8A C9 C10 106.52(12) . . . . ?
C4B C8A C9 C10 -67.84(9) . . . . ?
C8 C8A C9 C11 -150.79(11) . . . . ?
C4B C8A C9 C11 34.85(9) . . . . ?
C8A C9 C10 C10A 69.20(10) . . . . ?
C11 C9 C10 C10A -33.22(9) . . . . ?
C8A C9 C10 C20B -102.25(10) . . . . ?
C11 C9 C10 C20B 155.33(9) . . . . ?
C20B C10 C10A C1 -9.10(17) . . . . ?
C9 C10 C10A C1 179.58(10) . . . . ?
C20B C10 C10A C4A 170.09(9) . . . . ?
C9 C10 C10A C4A -1.23(10) . . . . ?
C2 C1 C10A C10 -170.82(11) . . . . ?
C2 C1 C10A C4A 10.07(14) . . . . ?
C4 C4A C10A C10 164.01(9) . . . . ?
C4B C4A C10A C10 -66.07(9) . . . . ?
C11 C4A C10A C10 35.13(10) . . . . ?
C4 C4A C10A C1 -16.69(13) . . . . ?
C4B C4A C10A C1 113.23(9) . . . . ?
C11 C4A C10A C1 -145.57(9) . . . . ?
C4 C4A C11 C9 -176.65(9) . . . . ?
C10A C4A C11 C9 -51.88(8) . . . . ?
C4B C4A C11 C9 53.49(8) . . . . ?
C8A C9 C11 C4A -53.96(8) . . . . ?
C10 C9 C11 C4A 51.75(8) . . . . ?
C20C C12 C13 C14 2.33(16) . . . . ?
C12 C13 C14 C15 1.42(17) . . . . ?
C13 C14 C15 C15A -2.83(17) . . . . ?
C14 C15 C15A C16 -179.45(11) . . . . ?
C14 C15 C15A C20C 0.55(16) . . . . ?
C15 C15A C16 C16A 175.73(10) . . . . ?
C20C C15A C16 C16A -4.27(16) . . . . ?
C15A C16 C16A C17 -178.42(10) . . . . ?
C15A C16 C16A C20A 0.86(16) . . . . ?
C16 C16A C17 C18 177.12(11) . . . . ?
C20A C16A C17 C18 -2.16(16) . . . . ?
C16A C17 C18 C19 -1.92(17) . . . . ?
C17 C18 C19 C20 2.92(17) . . . . ?
C18 C19 C20 C20A 0.27(17) . . . . ?
C19 C20 C20A C20B 177.62(10) . . . . ?
C19 C20 C20A C16A -4.25(15) . . . . ?
C16 C16A C20A C20B 4.02(15) . . . . ?
C17 C16A C20A C20B -176.69(9) . . . . ?
C16 C16A C20A C20 -174.16(10) . . . . ?
C17 C16A C20A C20 5.13(15) . . . . ?
C20 C20A C20B C20C 172.69(9) . . . . ?
C16A C20A C20B C20C -5.39(14) . . . . ?
C20 C20A C20B C10 -7.28(15) . . . . ?
C16A C20A C20B C10 174.64(9) . . . . ?
C10A C10 C20B C20C 129.51(11) . . . . ?
C9 C10 C20B C20C -60.81(13) . . . . ?
C10A C10 C20B C20A -50.52(14) . . . . ?
C9 C10 C20B C20A 119.16(10) . . . . ?
C20A C20B C20C C12 -178.23(9) . . . . ?
C10 C20B C20C C12 1.74(15) . . . . ?
C20A C20B C20C C15A 2.00(14) . . . . ?
C10 C20B C20C C15A -178.03(9) . . . . ?
C13 C12 C20C C20B 175.75(9) . . . . ?
C13 C12 C20C C15A -4.48(15) . . . . ?
C16 C15A C20C C20B 2.81(15) . . . . ?
C15 C15A C20C C20B -177.19(9) . . . . ?
C16 C15A C20C C12 -176.96(9) . . . . ?
C15 C15A C20C C12 3.04(14) . . . . ?
